data_2217499
loop_
_publ_author_name
' Langer, Jens'
' Fischer, Reinhald'
'G\"orls, Helmar'
'Walther, Dirk '

_publ_section_title
;Bis[\m-1,2-bis(diphenylphosphino)methane-\k^2^<i>P</i>:<i>P</i>']bis[(\h^2^-ethene)nickel(0)]
 toluene disolvate
;
_journal_coeditor_code FJ2093
_journal_issue 2
_journal_name_full 'Acta Crystallographica Section E'
_journal_page_first m412
_journal_page_last m412
_journal_paper_doi 10.1107/S1600536808002110
_journal_volume 64
_journal_year 2008
_chemical_formula_iupac '[Ni2 (C2 H4)2 (C25 H22 P2)2], 2C7 H8'
_chemical_formula_moiety 'C54 H52 Ni2 P4, 2(C7 H8)'
_chemical_formula_sum 'C68 H68 Ni2 P4'
_chemical_formula_weight 1126.52
_chemical_name_systematic
;
Bis[\m-1,2-bis(diphenylphosphino)methane-\k^2^<i>P</i>:<i>P</i>']bis[(\h^2^-
ethene)nickel(0)] toluene disolvate
;
_space_group_IT_number 2
_symmetry_cell_setting triclinic
_symmetry_space_group_name_Hall '-P 1'
_symmetry_space_group_name_H-M 'P -1'
_atom_sites_solution_hydrogens geom
_atom_sites_solution_primary direct
_atom_sites_solution_secondary difmap
_audit_creation_method SHELXL-97
_cell_angle_alpha 70.566(4)
_cell_angle_beta 78.727(4)
_cell_angle_gamma 78.689(7)
_cell_formula_units_Z 2
_cell_length_a 13.0963(12)
_cell_length_b 15.2367(16)
_cell_length_c 15.6177(16)
_cell_measurement_reflns_used 16239
_cell_measurement_temperature 183(2)
_cell_measurement_theta_max 27.52
_cell_measurement_theta_min 1.97
_cell_volume 2853.1(5)
_computing_cell_refinement 'DENZO (Otwinowski & Minor, 1997)'
_computing_data_collection 'COLLECT (Nonius, 1998)'
_computing_data_reduction 'DENZO (Otwinowski & Minor, 1997)'
_computing_molecular_graphics 'SHELXTL/PC (Sheldrick, 2008)'
_computing_publication_material 'SHELXL97 (Sheldrick, 2008)'
_computing_structure_refinement 'SHELXL97 (Sheldrick, 2008)'
_computing_structure_solution 'SHELXS97 (Sheldrick, 2008)'
_diffrn_ambient_temperature 183(2)
_diffrn_measured_fraction_theta_full 0.938
_diffrn_measured_fraction_theta_max 0.875
_diffrn_measurement_device_type 'Nonius KappaCCD'
_diffrn_measurement_method '\f and \w'
_diffrn_radiation_monochromator graphite
_diffrn_radiation_source 'fine-focus sealed tube'
_diffrn_radiation_type MoK\a
_diffrn_radiation_wavelength 0.71073
_diffrn_reflns_av_R_equivalents 0.0502
_diffrn_reflns_av_sigmaI/netI 0.0745
_diffrn_reflns_limit_h_max 16
_diffrn_reflns_limit_h_min -14
_diffrn_reflns_limit_k_max 19
_diffrn_reflns_limit_k_min -17
_diffrn_reflns_limit_l_max 20
_diffrn_reflns_limit_l_min -17
_diffrn_reflns_number 16239
_diffrn_reflns_theta_full 25.00
_diffrn_reflns_theta_max 27.52
_diffrn_reflns_theta_min 1.97
_exptl_absorpt_coefficient_mu 0.813
_exptl_absorpt_correction_T_max 0.9944
_exptl_absorpt_correction_T_min 0.8335
_exptl_absorpt_correction_type multi-scan
_exptl_absorpt_process_details '(Blessing, 1997)'
_exptl_crystal_colour orange
_exptl_crystal_density_diffrn 1.311
_exptl_crystal_density_method 'not measured'
_exptl_crystal_description prism
_exptl_crystal_F_000 1184
_exptl_crystal_size_max 0.05
_exptl_crystal_size_mid 0.05
_exptl_crystal_size_min 0.03
_refine_diff_density_max 1.463
_refine_diff_density_min -0.634
_refine_ls_extinction_method none
_refine_ls_goodness_of_fit_ref 1.135
_refine_ls_hydrogen_treatment constr
_refine_ls_matrix_type full
_refine_ls_number_parameters 666
_refine_ls_number_reflns 11467
_refine_ls_number_restraints 0
_refine_ls_restrained_S_all 1.135
_refine_ls_R_factor_all 0.1256
_refine_ls_R_factor_gt 0.0857
_refine_ls_shift/su_max 0.001
_refine_ls_shift/su_mean 0.000
_refine_ls_structure_factor_coef Fsqd
_refine_ls_weighting_details 'calc w=1/[\s^2^(Fo^2^)+(0.0587P)^2^+15.5715P] where P=(Fo^2^+2Fc^2^)/3'
_refine_ls_weighting_scheme calc
_refine_ls_wR_factor_gt 0.2072
_refine_ls_wR_factor_ref 0.2331
_reflns_number_gt 8057
_reflns_number_total 11467
_reflns_threshold_expression I>2\s(I)
_cod_data_source_file fj2093.cif
_cod_data_source_block I
_cod_database_code 2217499
_cod_database_fobs_code 2217499

loop_
_symmetry_equiv_pos_as_xyz
'x, y, z'
'-x, -y, -z'

loop_
_atom_site_type_symbol
_atom_site_label
_atom_site_fract_x
_atom_site_fract_y
_atom_site_fract_z
_atom_site_U_iso_or_equiv
_atom_site_adp_type
_atom_site_calc_flag
_atom_site_refinement_flags
_atom_site_occupancy
_atom_site_disorder_assembly
_atom_site_disorder_group
Ni Ni1 0.79325(6) 0.90928(6) 0.58612(5) 0.0336(2) Uani d . 1 . .
Ni Ni2 0.94947(7) 0.73710(6) 0.79352(6) 0.0375(2) Uani d . 1 . .
P P1 0.73773(13) 0.94131(12) 0.71209(11) 0.0338(4) Uani d . 1 . .
P P2 0.80241(14) 0.76591(12) 0.87616(11) 0.0366(4) Uani d . 1 . .
P P3 0.92014(13) 0.65602(12) 0.71245(11) 0.0355(4) Uani d . 1 . .
P P4 0.74457(13) 0.77889(12) 0.59627(11) 0.0332(4) Uani d . 1 . .
C C1 0.8393(6) 1.0309(5) 0.5101(4) 0.0448(17) Uani d . 1 . .
H H1A 0.7843 1.0867 0.4999 0.054 Uiso calc R 1 . .
H H1B 0.9069 1.0434 0.5198 0.054 Uiso calc R 1 . .
C C2 0.8452(6) 0.9699(5) 0.4560(4) 0.0426(15) Uani d . 1 . .
H H2A 0.9165 0.9444 0.4320 0.051 Uiso calc R 1 . .
H H2B 0.7939 0.9877 0.4121 0.051 Uiso calc R 1 . .
C C3 1.1034(6) 0.7358(6) 0.7689(6) 0.0543(19) Uani d . 1 . .
H H3A 1.1473 0.6734 0.7859 0.065 Uiso calc R 1 . .
H H3B 1.1316 0.7797 0.7103 0.065 Uiso calc R 1 . .
C C4 1.0589(6) 0.7737(6) 0.8399(6) 0.0533(19) Uani d . 1 . .
H H4A 1.0589 0.8419 0.8267 0.064 Uiso calc R 1 . .
H H4B 1.0745 0.7356 0.9022 0.064 Uiso calc R 1 . .
C C5 0.6950(5) 0.8506(5) 0.8197(4) 0.0353(13) Uani d . 1 . .
H H5A 0.6532 0.8827 0.8635 0.042 Uiso calc R 1 . .
H H5B 0.6480 0.8149 0.8060 0.042 Uiso calc R 1 . .
C C6 0.6151(5) 1.0238(5) 0.6959(4) 0.0354(14) Uani d . 1 . .
C C7 0.6130(6) 1.1210(5) 0.6618(5) 0.0458(16) Uani d . 1 . .
H H7A 0.6770 1.1466 0.6482 0.055 Uiso calc R 1 . .
C C8 0.5196(6) 1.1810(6) 0.6473(5) 0.0521(19) Uani d . 1 . .
H H8A 0.5200 1.2470 0.6256 0.063 Uiso calc R 1 . .
C C9 0.4261(6) 1.1457(6) 0.6642(5) 0.0501(18) Uani d . 1 . .
H H9A 0.3623 1.1872 0.6534 0.060 Uiso calc R 1 . .
C C10 0.4258(6) 1.0502(6) 0.6966(5) 0.0492(18) Uani d . 1 . .
H H10A 0.3616 1.0255 0.7082 0.059 Uiso calc R 1 . .
C C11 0.5192(5) 0.9896(5) 0.7126(4) 0.0422(15) Uani d . 1 . .
H H11A 0.5177 0.9237 0.7354 0.051 Uiso calc R 1 . .
C C12 0.8149(5) 1.0058(5) 0.7518(4) 0.0389(15) Uani d . 1 . .
C C13 0.7702(6) 1.0600(5) 0.8089(4) 0.0423(15) Uani d . 1 . .
H H13A 0.6965 1.0658 0.8286 0.051 Uiso calc R 1 . .
C C14 0.8324(6) 1.1061(5) 0.8374(5) 0.0475(17) Uani d . 1 . .
H H14A 0.8011 1.1433 0.8766 0.057 Uiso calc R 1 . .
C C15 0.9390(6) 1.0980(5) 0.8091(5) 0.0492(18) Uani d . 1 . .
H H15A 0.9812 1.1299 0.8285 0.059 Uiso calc R 1 . .
C C16 0.9850(6) 1.0438(5) 0.7526(4) 0.0441(16) Uani d . 1 . .
H H16A 1.0590 1.0375 0.7341 0.053 Uiso calc R 1 . .
C C17 0.9231(5) 0.9981(5) 0.7225(4) 0.0393(15) Uani d . 1 . .
H H17A 0.9545 0.9621 0.6824 0.047 Uiso calc R 1 . .
C C18 0.7414(6) 0.6594(5) 0.9333(4) 0.0393(15) Uani d . 1 . .
C C19 0.6330(6) 0.6560(5) 0.9527(5) 0.0468(17) Uani d . 1 . .
H H19A 0.5853 0.7116 0.9317 0.056 Uiso calc R 1 . .
C C20 0.5944(7) 0.5725(6) 1.0020(6) 0.0556(19) Uani d . 1 . .
H H20A 0.5206 0.5717 1.0148 0.067 Uiso calc R 1 . .
C C21 0.6616(8) 0.4900(6) 1.0331(6) 0.064(2) Uani d . 1 . .
H H21A 0.6341 0.4332 1.0668 0.077 Uiso calc R 1 . .
C C22 0.7696(7) 0.4909(5) 1.0145(5) 0.0535(19) Uani d . 1 . .
H H22A 0.8166 0.4349 1.0358 0.064 Uiso calc R 1 . .
C C23 0.8079(6) 0.5747(5) 0.9646(4) 0.0418(15) Uani d . 1 . .
H H23A 0.8819 0.5747 0.9511 0.050 Uiso calc R 1 . .
C C24 0.7971(5) 0.8071(5) 0.9760(4) 0.0411(15) Uani d . 1 . .
C C25 0.7317(6) 0.7762(6) 1.0571(5) 0.0531(19) Uani d . 1 . .
H H25A 0.6868 0.7319 1.0629 0.064 Uiso calc R 1 . .
C C26 0.7302(7) 0.8088(7) 1.1312(6) 0.063(2) Uani d . 1 . .
H H26A 0.6864 0.7852 1.1874 0.075 Uiso calc R 1 . .
C C27 0.7924(7) 0.8752(6) 1.1226(5) 0.058(2) Uani d . 1 . .
H H27A 0.7906 0.8983 1.1724 0.069 Uiso calc R 1 . .
C C28 0.8570(7) 0.9080(6) 1.0419(5) 0.0519(19) Uani d . 1 . .
H H28A 0.8988 0.9547 1.0357 0.062 Uiso calc R 1 . .
C C29 0.8616(6) 0.8734(5) 0.9688(5) 0.0444(16) Uani d . 1 . .
H H29A 0.9085 0.8948 0.9141 0.053 Uiso calc R 1 . .
C C30 0.7847(5) 0.6702(5) 0.6872(4) 0.0373(14) Uani d . 1 . .
H H30A 0.7353 0.6689 0.7443 0.045 Uiso calc R 1 . .
H H30B 0.7775 0.6155 0.6691 0.045 Uiso calc R 1 . .
C C31 0.9419(5) 0.5287(5) 0.7717(4) 0.0371(14) Uani d . 1 . .
C C32 0.8869(6) 0.4623(5) 0.7658(5) 0.0495(18) Uani d . 1 . .
H H32A 0.8331 0.4825 0.7276 0.059 Uiso calc R 1 . .
C C33 0.9073(7) 0.3675(5) 0.8135(6) 0.059(2) Uani d . 1 . .
H H33A 0.8673 0.3241 0.8086 0.071 Uiso calc R 1 . .
C C34 0.9861(7) 0.3367(5) 0.8680(5) 0.057(2) Uani d . 1 . .
H H34A 1.0011 0.2720 0.9010 0.068 Uiso calc R 1 . .
C C35 1.0417(7) 0.4000(6) 0.8740(6) 0.062(2) Uani d . 1 . .
H H35A 1.0963 0.3788 0.9113 0.074 Uiso calc R 1 . .
C C36 1.0215(6) 0.4940(6) 0.8275(5) 0.0531(19) Uani d . 1 . .
H H36A 1.0623 0.5364 0.8334 0.064 Uiso calc R 1 . .
C C37 1.0022(5) 0.6633(5) 0.6006(4) 0.0388(14) Uani d . 1 . .
C C38 1.0313(5) 0.5889(5) 0.5651(4) 0.0411(15) Uani d . 1 . .
H H38A 1.0081 0.5302 0.5991 0.049 Uiso calc R 1 . .
C C39 1.0940(6) 0.5983(5) 0.4808(5) 0.0477(17) Uani d . 1 . .
H H39A 1.1134 0.5464 0.4574 0.057 Uiso calc R 1 . .
C C40 1.1282(5) 0.6839(5) 0.4307(5) 0.0458(17) Uani d . 1 . .
H H40A 1.1706 0.6907 0.3727 0.055 Uiso calc R 1 . .
C C41 1.1006(6) 0.7593(5) 0.4651(5) 0.0439(16) Uani d . 1 . .
H H41A 1.1240 0.8179 0.4309 0.053 Uiso calc R 1 . .
C C42 1.0384(5) 0.7491(5) 0.5503(5) 0.0423(15) Uani d . 1 . .
H H42A 1.0204 0.8007 0.5743 0.051 Uiso calc R 1 . .
C C43 0.7689(5) 0.7306(5) 0.4990(4) 0.0359(14) Uani d . 1 . .
C C44 0.8451(5) 0.7592(5) 0.4255(4) 0.0401(15) Uani d . 1 . .
H H44A 0.8838 0.8066 0.4235 0.048 Uiso calc R 1 . .
C C45 0.8665(6) 0.7198(5) 0.3537(5) 0.0450(16) Uani d . 1 . .
H H45A 0.9196 0.7401 0.3036 0.054 Uiso calc R 1 . .
C C46 0.8102(6) 0.6512(5) 0.3558(5) 0.0449(16) Uani d . 1 . .
H H46A 0.8243 0.6245 0.3070 0.054 Uiso calc R 1 . .
C C47 0.7335(6) 0.6215(5) 0.4289(5) 0.0472(17) Uani d . 1 . .
H H47A 0.6955 0.5737 0.4308 0.057 Uiso calc R 1 . .
C C48 0.7116(6) 0.6613(5) 0.4999(5) 0.0418(15) Uani d . 1 . .
H H48A 0.6576 0.6415 0.5493 0.050 Uiso calc R 1 . .
C C49 0.6002(5) 0.7883(4) 0.6211(4) 0.0343(13) Uani d . 1 . .
C C50 0.5452(5) 0.8611(5) 0.5580(5) 0.0425(15) Uani d . 1 . .
H H50A 0.5831 0.9012 0.5065 0.051 Uiso calc R 1 . .
C C51 0.4361(5) 0.8758(5) 0.5694(5) 0.0478(17) Uani d . 1 . .
H H51A 0.4002 0.9251 0.5254 0.057 Uiso calc R 1 . .
C C52 0.3800(6) 0.8198(6) 0.6436(6) 0.0554(19) Uani d . 1 . .
H H52A 0.3053 0.8306 0.6516 0.066 Uiso calc R 1 . .
C C53 0.4324(6) 0.7472(6) 0.7073(6) 0.057(2) Uani d . 1 . .
H H53A 0.3935 0.7082 0.7590 0.069 Uiso calc R 1 . .
C C54 0.5423(5) 0.7312(5) 0.6957(5) 0.0447(16) Uani d . 1 . .
H H54A 0.5777 0.6808 0.7393 0.054 Uiso calc R 1 . .
C C1TA 0.5103(7) 0.5123(7) 0.3440(7) 0.066(2) Uani d . 1 . .
C C2TA 0.5831(8) 0.5413(8) 0.2679(7) 0.080(3) Uani d . 1 . .
H H2TA 0.5618 0.5904 0.2158 0.096 Uiso calc R 1 . .
C C3TA 0.6876(8) 0.4994(10) 0.2664(8) 0.092(4) Uani d . 1 . .
H H3TA 0.7377 0.5210 0.2140 0.111 Uiso calc R 1 . .
C C4TA 0.7178(8) 0.4275(9) 0.3399(8) 0.082(3) Uani d . 1 . .
H H4TA 0.7890 0.3985 0.3384 0.099 Uiso calc R 1 . .
C C5TA 0.6461(8) 0.3962(7) 0.4165(8) 0.076(3) Uani d . 1 . .
H H5TA 0.6670 0.3457 0.4679 0.091 Uiso calc R 1 . .
C C6TA 0.5430(8) 0.4400(7) 0.4170(7) 0.070(2) Uani d . 1 . .
H H6TA 0.4933 0.4191 0.4699 0.084 Uiso calc R 1 . .
C C7TA 0.3960(7) 0.5584(8) 0.3462(8) 0.080(3) Uani d . 1 . .
H H7TA 0.3560 0.5289 0.4054 0.120 Uiso calc R 1 . .
H H7TB 0.3662 0.5504 0.2968 0.120 Uiso calc R 1 . .
H H7TC 0.3924 0.6256 0.3376 0.120 Uiso calc R 1 . .
C C1TB 0.3093(12) 0.7418(12) 0.0031(15) 0.121(6) Uani d . 1 C .
H H1TA 0.2669 0.7046 -0.0091 0.146 Uiso calc R 1 . .
C C2TB 0.3580(14) 0.7099(10) 0.0797(14) 0.125(6) Uani d . 1 . .
H H2TB 0.3487 0.6503 0.1231 0.150 Uiso calc R 1 . .
C C3TB 0.4189(10) 0.7641(11) 0.0926(10) 0.106(4) Uani d . 1 D .
H H3TB 0.4545 0.7400 0.1449 0.127 Uiso calc R 1 . .
C C4TB 0.4329(11) 0.8513(10) 0.0356(10) 0.098(4) Uani d . 1 . .
H H4TB 0.4733 0.8888 0.0496 0.118 Uiso calc PR 0.50 A 1
C C5TB 0.3894(10) 0.8821(9) -0.0393(10) 0.094(4) Uani d . 1 C .
H H5TB 0.4031 0.9409 -0.0825 0.112 Uiso calc R 1 . .
C C6TB 0.3244(10) 0.8322(10) -0.0573(9) 0.095(4) Uani d . 1 . .
H H6TB 0.2897 0.8582 -0.1101 0.114 Uiso calc PR 0.50 B 2
C C7TB 0.2704(19) 0.8666(17) -0.1299(16) 0.093(7) Uiso d P 0.50 C 1
H H7TD 0.2881 0.9291 -0.1664 0.139 Uiso calc PR 0.50 C 1
H H7TE 0.1947 0.8712 -0.1079 0.139 Uiso calc PR 0.50 C 1
H H7TF 0.2892 0.8244 -0.1678 0.139 Uiso calc PR 0.50 C 1
C C7TC 0.486(3) 0.923(2) 0.039(2) 0.140(11) Uiso d P 0.50 D 2
H H7TG 0.4795 0.9777 -0.0157 0.210 Uiso calc PR 0.50 D 2
H H7TH 0.5610 0.8991 0.0428 0.210 Uiso calc PR 0.50 D 2
H H7TI 0.4551 0.9427 0.0939 0.210 Uiso calc PR 0.50 D 2

loop_
_atom_site_aniso_label
_atom_site_aniso_U_11
_atom_site_aniso_U_22
_atom_site_aniso_U_33
_atom_site_aniso_U_12
_atom_site_aniso_U_13
_atom_site_aniso_U_23
Ni1 0.0344(4) 0.0384(5) 0.0293(4) -0.0054(3) -0.0067(3) -0.0105(3)
Ni2 0.0354(5) 0.0443(5) 0.0360(4) -0.0035(4) -0.0094(3) -0.0154(4)
P1 0.0339(8) 0.0384(9) 0.0293(8) -0.0028(7) -0.0070(6) -0.0107(6)
P2 0.0383(9) 0.0411(9) 0.0313(8) -0.0021(7) -0.0101(7) -0.0113(7)
P3 0.0362(9) 0.0383(9) 0.0331(8) -0.0030(7) -0.0104(7) -0.0107(7)
P4 0.0323(8) 0.0379(9) 0.0298(8) -0.0048(6) -0.0072(6) -0.0091(6)
C1 0.057(4) 0.038(4) 0.038(4) -0.014(3) -0.017(3) 0.000(3)
C2 0.041(4) 0.046(4) 0.037(3) -0.005(3) -0.008(3) -0.006(3)
C3 0.035(4) 0.079(6) 0.058(5) -0.012(4) -0.006(3) -0.031(4)
C4 0.047(4) 0.059(5) 0.065(5) -0.001(3) -0.024(4) -0.028(4)
C5 0.031(3) 0.043(4) 0.031(3) -0.005(3) -0.006(2) -0.010(3)
C6 0.035(3) 0.047(4) 0.027(3) 0.000(3) -0.009(2) -0.016(3)
C7 0.047(4) 0.050(4) 0.042(4) -0.002(3) -0.011(3) -0.016(3)
C8 0.064(5) 0.047(4) 0.041(4) 0.016(4) -0.017(3) -0.015(3)
C9 0.047(4) 0.063(5) 0.038(4) 0.013(4) -0.015(3) -0.019(3)
C10 0.039(4) 0.073(5) 0.036(4) -0.001(3) -0.008(3) -0.018(3)
C11 0.042(4) 0.051(4) 0.033(3) -0.003(3) -0.006(3) -0.014(3)
C12 0.044(4) 0.037(3) 0.033(3) -0.005(3) -0.013(3) -0.004(3)
C13 0.044(4) 0.051(4) 0.037(3) -0.004(3) -0.006(3) -0.021(3)
C14 0.053(5) 0.048(4) 0.048(4) -0.004(3) -0.010(3) -0.023(3)
C15 0.061(5) 0.049(4) 0.042(4) -0.013(4) -0.016(3) -0.013(3)
C16 0.039(4) 0.066(5) 0.031(3) -0.018(3) -0.009(3) -0.012(3)
C17 0.045(4) 0.043(4) 0.029(3) 0.000(3) -0.007(3) -0.012(3)
C18 0.048(4) 0.037(4) 0.034(3) -0.003(3) -0.007(3) -0.013(3)
C19 0.048(4) 0.047(4) 0.046(4) -0.007(3) -0.008(3) -0.015(3)
C20 0.054(5) 0.053(5) 0.062(5) -0.013(4) -0.005(4) -0.020(4)
C21 0.093(7) 0.045(5) 0.053(5) -0.018(4) -0.003(4) -0.012(4)
C22 0.068(5) 0.039(4) 0.050(4) 0.001(4) -0.014(4) -0.011(3)
C23 0.047(4) 0.043(4) 0.035(3) 0.000(3) -0.008(3) -0.014(3)
C24 0.039(4) 0.048(4) 0.037(3) 0.004(3) -0.012(3) -0.015(3)
C25 0.042(4) 0.076(6) 0.046(4) -0.005(4) -0.004(3) -0.028(4)
C26 0.061(5) 0.092(7) 0.044(4) -0.012(5) -0.004(4) -0.033(4)
C27 0.063(5) 0.074(6) 0.043(4) 0.007(4) -0.018(4) -0.031(4)
C28 0.064(5) 0.052(4) 0.046(4) 0.001(4) -0.024(4) -0.019(3)
C29 0.054(4) 0.046(4) 0.034(3) -0.007(3) -0.014(3) -0.010(3)
C30 0.034(3) 0.044(4) 0.033(3) -0.004(3) -0.009(3) -0.009(3)
C31 0.038(3) 0.045(4) 0.028(3) 0.001(3) -0.006(3) -0.014(3)
C32 0.049(4) 0.046(4) 0.052(4) -0.007(3) -0.015(3) -0.009(3)
C33 0.058(5) 0.041(4) 0.072(5) -0.009(4) -0.007(4) -0.007(4)
C34 0.079(6) 0.037(4) 0.046(4) 0.005(4) -0.014(4) -0.005(3)
C35 0.071(6) 0.055(5) 0.060(5) 0.016(4) -0.036(4) -0.017(4)
C36 0.061(5) 0.050(4) 0.051(4) 0.001(4) -0.028(4) -0.014(3)
C37 0.034(3) 0.044(4) 0.040(3) -0.005(3) -0.013(3) -0.011(3)
C38 0.044(4) 0.045(4) 0.035(3) -0.005(3) -0.007(3) -0.012(3)
C39 0.050(4) 0.051(4) 0.045(4) -0.002(3) -0.008(3) -0.021(3)
C40 0.036(4) 0.062(5) 0.039(4) -0.010(3) -0.005(3) -0.014(3)
C41 0.044(4) 0.045(4) 0.043(4) -0.010(3) -0.008(3) -0.009(3)
C42 0.040(4) 0.044(4) 0.046(4) -0.007(3) -0.012(3) -0.014(3)
C43 0.039(3) 0.042(4) 0.029(3) 0.002(3) -0.011(3) -0.015(3)
C44 0.039(4) 0.047(4) 0.036(3) -0.008(3) -0.007(3) -0.014(3)
C45 0.048(4) 0.051(4) 0.036(3) -0.005(3) -0.004(3) -0.016(3)
C46 0.049(4) 0.054(4) 0.038(4) 0.002(3) -0.010(3) -0.024(3)
C47 0.061(5) 0.045(4) 0.040(4) -0.006(3) -0.010(3) -0.018(3)
C48 0.043(4) 0.041(4) 0.043(4) -0.007(3) -0.008(3) -0.013(3)
C49 0.036(3) 0.039(3) 0.034(3) -0.006(3) -0.008(3) -0.017(3)
C50 0.039(4) 0.052(4) 0.036(3) -0.002(3) -0.008(3) -0.015(3)
C51 0.032(4) 0.054(4) 0.059(4) 0.003(3) -0.019(3) -0.018(4)
C52 0.034(4) 0.068(5) 0.062(5) -0.006(3) -0.009(3) -0.017(4)
C53 0.042(4) 0.069(5) 0.056(5) -0.016(4) 0.004(3) -0.015(4)
C54 0.037(4) 0.044(4) 0.050(4) -0.005(3) -0.013(3) -0.008(3)
C1TA 0.042(5) 0.071(6) 0.090(7) -0.002(4) -0.016(4) -0.031(5)
C2TA 0.053(6) 0.111(9) 0.078(7) -0.001(5) -0.013(5) -0.036(6)
C3TA 0.060(6) 0.149(11) 0.083(7) -0.006(7) -0.008(5) -0.061(8)
C4TA 0.052(5) 0.125(9) 0.099(8) 0.012(6) -0.017(6) -0.083(7)
C5TA 0.062(6) 0.084(7) 0.102(8) 0.009(5) -0.035(6) -0.052(6)
C6TA 0.064(6) 0.072(6) 0.079(6) -0.019(5) -0.012(5) -0.024(5)
C7TA 0.051(5) 0.086(7) 0.091(7) -0.003(5) -0.005(5) -0.018(6)
C1TB 0.086(10) 0.097(11) 0.207(19) -0.025(8) 0.027(11) -0.101(13)
C2TB 0.099(12) 0.066(8) 0.177(17) -0.016(8) 0.068(11) -0.041(10)
C3TB 0.065(7) 0.119(11) 0.106(10) 0.010(7) 0.017(6) -0.029(8)
C4TB 0.097(9) 0.103(10) 0.098(9) -0.030(7) 0.034(8) -0.053(8)
C5TB 0.080(8) 0.084(8) 0.112(10) -0.027(6) 0.046(7) -0.047(7)
C6TB 0.082(8) 0.110(10) 0.091(8) 0.004(7) 0.010(6) -0.052(7)

loop_
_atom_type_symbol
_atom_type_description
_atom_type_scat_dispersion_real
_atom_type_scat_dispersion_imag
_atom_type_scat_source
C C 0.0033 0.0016 'International Tables Vol C Tables 4.2.6.8 and 6.1.1.4'
H H 0.0000 0.0000 'International Tables Vol C Tables 4.2.6.8 and 6.1.1.4'
P P 0.1023 0.0942 'International Tables Vol C Tables 4.2.6.8 and 6.1.1.4'
Ni Ni 0.3393 1.1124 'International Tables Vol C Tables 4.2.6.8 and 6.1.1.4'

loop_
_geom_angle_atom_site_label_1
_geom_angle_atom_site_label_2
_geom_angle_atom_site_label_3
_geom_angle
C2 Ni1 C1 42.5(3)
C2 Ni1 P1 141.0(2)
C1 Ni1 P1 98.9(2)
C2 Ni1 P4 107.9(2)
C1 Ni1 P4 149.8(2)
P1 Ni1 P4 109.21(7)
C4 Ni2 C3 41.4(3)
C4 Ni2 P2 106.9(2)
C3 Ni2 P2 148.3(2)
C4 Ni2 P3 144.8(2)
C3 Ni2 P3 104.2(2)
P2 Ni2 P3 106.67(7)
C6 P1 C12 101.5(3)
C6 P1 C5 100.9(3)
C12 P1 C5 102.4(3)
C6 P1 Ni1 107.00(19)
C12 P1 Ni1 119.8(2)
C5 P1 Ni1 121.9(2)
C18 P2 C24 99.5(3)
C18 P2 C5 103.0(3)
C24 P2 C5 99.9(3)
C18 P2 Ni2 111.1(2)
C24 P2 Ni2 121.3(2)
C5 P2 Ni2 118.9(2)
C31 P3 C37 101.4(3)
C31 P3 C30 100.5(3)
C37 P3 C30 103.7(3)
C31 P3 Ni2 111.9(2)
C37 P3 Ni2 118.9(2)
C30 P3 Ni2 117.8(2)
C49 P4 C43 100.1(3)
C49 P4 C30 101.5(3)
C43 P4 C30 98.9(3)
C49 P4 Ni1 109.9(2)
C43 P4 Ni1 122.8(2)
C30 P4 Ni1 120.1(2)
C2 C1 Ni1 68.8(4)
C2 C1 H1A 116.8
Ni1 C1 H1A 116.8
C2 C1 H1B 116.8
Ni1 C1 H1B 116.8
H1A C1 H1B 113.8
C1 C2 Ni1 68.7(4)
C1 C2 H2A 116.8
Ni1 C2 H2A 116.8
C1 C2 H2B 116.8
Ni1 C2 H2B 116.8
H2A C2 H2B 113.8
C4 C3 Ni2 69.1(4)
C4 C3 H3A 116.7
Ni2 C3 H3A 116.7
C4 C3 H3B 116.7
Ni2 C3 H3B 116.7
H3A C3 H3B 113.8
C3 C4 Ni2 69.5(4)
C3 C4 H4A 116.7
Ni2 C4 H4A 116.7
C3 C4 H4B 116.7
Ni2 C4 H4B 116.7
H4A C4 H4B 113.7
P2 C5 P1 115.5(3)
P2 C5 H5A 108.4
P1 C5 H5A 108.4
P2 C5 H5B 108.4
P1 C5 H5B 108.4
H5A C5 H5B 107.5
C7 C6 C11 117.1(6)
C7 C6 P1 122.8(5)
C11 C6 P1 120.0(5)
C8 C7 C6 121.3(7)
C8 C7 H7A 119.3
C6 C7 H7A 119.3
C9 C8 C7 120.6(7)
C9 C8 H8A 119.7
C7 C8 H8A 119.7
C8 C9 C10 119.4(7)
C8 C9 H9A 120.3
C10 C9 H9A 120.3
C9 C10 C11 120.3(7)
C9 C10 H10A 119.9
C11 C10 H10A 119.8
C10 C11 C6 121.3(7)
C10 C11 H11A 119.4
C6 C11 H11A 119.4
C13 C12 C17 119.5(6)
C13 C12 P1 123.0(5)
C17 C12 P1 117.6(5)
C12 C13 C14 120.5(7)
C12 C13 H13A 119.8
C14 C13 H13A 119.8
C15 C14 C13 120.0(7)
C15 C14 H14A 120.0
C13 C14 H14A 120.0
C16 C15 C14 120.3(7)
C16 C15 H15A 119.8
C14 C15 H15A 119.8
C15 C16 C17 120.1(7)
C15 C16 H16A 119.9
C17 C16 H16A 119.9
C16 C17 C12 119.6(7)
C16 C17 H17A 120.2
C12 C17 H17A 120.2
C19 C18 C23 117.1(6)
C19 C18 P2 125.2(5)
C23 C18 P2 117.6(5)
C20 C19 C18 120.7(7)
C20 C19 H19A 119.6
C18 C19 H19A 119.6
C19 C20 C21 121.1(8)
C19 C20 H20A 119.4
C21 C20 H20A 119.4
C22 C21 C20 119.6(8)
C22 C21 H21A 120.2
C20 C21 H21A 120.2
C23 C22 C21 119.1(7)
C23 C22 H22A 120.4
C21 C22 H22A 120.4
C22 C23 C18 122.4(7)
C22 C23 H23A 118.8
C18 C23 H23A 118.8
C25 C24 C29 118.3(7)
C25 C24 P2 122.9(6)
C29 C24 P2 118.8(5)
C24 C25 C26 121.2(8)
C24 C25 H25A 119.4
C26 C25 H25A 119.4
C27 C26 C25 119.8(8)
C27 C26 H26A 120.1
C25 C26 H26A 120.1
C26 C27 C28 120.0(7)
C26 C27 H27A 120.0
C28 C27 H27A 120.0
C27 C28 C29 120.5(8)
C27 C28 H28A 119.7
C29 C28 H28A 119.7
C28 C29 C24 120.2(7)
C28 C29 H29A 119.9
C24 C29 H29A 119.9
P3 C30 P4 115.3(3)
P3 C30 H30A 108.4
P4 C30 H30A 108.4
P3 C30 H30B 108.4
P4 C30 H30B 108.4
H30A C30 H30B 107.5
C36 C31 C32 115.9(6)
C36 C31 P3 118.0(5)
C32 C31 P3 126.0(5)
C31 C32 C33 122.5(7)
C31 C32 H32A 118.7
C33 C32 H32A 118.7
C34 C33 C32 119.4(8)
C34 C33 H33A 120.3
C32 C33 H33A 120.3
C35 C34 C33 119.1(7)
C35 C34 H34A 120.5
C33 C34 H34A 120.5
C34 C35 C36 121.8(7)
C34 C35 H35A 119.1
C36 C35 H35A 119.1
C35 C36 C31 121.2(7)
C35 C36 H36A 119.4
C31 C36 H36A 119.4
C38 C37 C42 118.7(7)
C38 C37 P3 123.7(5)
C42 C37 P3 117.6(5)
C37 C38 C39 121.2(7)
C37 C38 H38A 119.4
C39 C38 H38A 119.4
C38 C39 C40 119.8(7)
C38 C39 H39A 120.1
C40 C39 H39A 120.1
C41 C40 C39 120.1(7)
C41 C40 H40A 120.0
C39 C40 H40A 120.0
C40 C41 C42 119.8(7)
C40 C41 H41A 120.1
C42 C41 H41A 120.1
C41 C42 C37 120.4(7)
C41 C42 H42A 119.8
C37 C42 H42A 119.8
C44 C43 C48 118.5(6)
C44 C43 P4 121.1(5)
C48 C43 P4 120.4(5)
C43 C44 C45 121.1(6)
C43 C44 H44A 119.4
C45 C44 H44A 119.4
C46 C45 C44 119.8(7)
C46 C45 H45A 120.1
C44 C45 H45A 120.1
C45 C46 C47 120.0(7)
C45 C46 H46A 120.0
C47 C46 H46A 120.0
C46 C47 C48 120.2(7)
C46 C47 H47A 119.9
C48 C47 H47A 119.9
C47 C48 C43 120.4(7)
C47 C48 H48A 119.8
C43 C48 H48A 119.8
C54 C49 C50 118.0(6)
C54 C49 P4 126.4(5)
C50 C49 P4 115.6(5)
C51 C50 C49 121.1(7)
C51 C50 H50A 119.5
C49 C50 H50A 119.5
C52 C51 C50 120.4(7)
C52 C51 H51A 119.8
C50 C51 H51A 119.8
C51 C52 C53 119.8(7)
C51 C52 H52A 120.1
C53 C52 H52A 120.1
C52 C53 C54 120.2(7)
C52 C53 H53A 119.9
C54 C53 H53A 119.9
C49 C54 C53 120.5(6)
C49 C54 H54A 119.7
C53 C54 H54A 119.7
C6TA C1TA C2TA 118.1(9)
C6TA C1TA C7TA 120.9(9)
C2TA C1TA C7TA 120.9(9)
C1TA C2TA C3TA 120.8(11)
C1TA C2TA H2TA 119.6
C3TA C2TA H2TA 119.6
C4TA C3TA C2TA 119.8(11)
C4TA C3TA H3TA 120.1
C2TA C3TA H3TA 120.1
C3TA C4TA C5TA 120.7(10)
C3TA C4TA H4TA 119.7
C5TA C4TA H4TA 119.7
C6TA C5TA C4TA 118.5(10)
C6TA C5TA H5TA 120.8
C4TA C5TA H5TA 120.8
C1TA C6TA C5TA 122.2(10)
C1TA C6TA H6TA 118.9
C5TA C6TA H6TA 118.9
C1TA C7TA H7TA 109.5
C1TA C7TA H7TB 109.5
H7TA C7TA H7TB 109.5
C1TA C7TA H7TC 109.5
H7TA C7TA H7TC 109.5
H7TB C7TA H7TC 109.5
C2TB C1TB C6TB 117.4(14)
C2TB C1TB H1TA 121.3
C6TB C1TB H1TA 121.3
C3TB C2TB C1TB 118.9(15)
C3TB C2TB H2TB 120.5
C1TB C2TB H2TB 120.5
C2TB C3TB C4TB 124.0(16)
C2TB C3TB H3TB 118.0
C4TB C3TB H3TB 118.0
C5TB C4TB C3TB 118.0(14)
C5TB C4TB C7TC 108.6(18)
C3TB C4TB C7TC 133(2)
C5TB C4TB H4TB 121.0
C3TB C4TB H4TB 121.0
C7TC C4TB H4TB 12.5
C4TB C5TB C6TB 121.8(13)
C4TB C5TB H5TB 119.1
C6TB C5TB H5TB 119.1
C7TB C6TB C5TB 122.9(17)
C7TB C6TB C1TB 117.5(18)
C5TB C6TB C1TB 119.6(14)
C7TB C6TB H6TB 3.2
C5TB C6TB H6TB 120.2
C1TB C6TB H6TB 120.2
C6TB C7TB H7TD 109.5
C6TB C7TB H7TE 109.5
H7TD C7TB H7TE 109.5
C6TB C7TB H7TF 109.5
H7TD C7TB H7TF 109.5
H7TE C7TB H7TF 109.5
C4TB C7TC H7TG 109.5
C4TB C7TC H7TH 109.5
H7TG C7TC H7TH 109.5
C4TB C7TC H7TI 109.5
H7TG C7TC H7TI 109.5
H7TH C7TC H7TI 109.5

loop_
_geom_bond_atom_site_label_1
_geom_bond_atom_site_label_2
_geom_bond_distance
Ni1 C2 1.976(7)
Ni1 C1 1.976(6)
Ni1 P1 2.1396(18)
Ni1 P4 2.1508(19)
Ni2 C4 1.969(7)
Ni2 C3 1.974(7)
Ni2 P2 2.154(2)
Ni2 P3 2.1665(19)
P1 C6 1.838(6)
P1 C12 1.847(7)
P1 C5 1.854(6)
P2 C18 1.826(7)
P2 C24 1.849(7)
P2 C5 1.854(6)
P3 C31 1.842(7)
P3 C37 1.844(7)
P3 C30 1.848(6)
P4 C49 1.841(7)
P4 C43 1.849(6)
P4 C30 1.850(6)
C1 C2 1.433(10)
C1 H1A 0.9900
C1 H1B 0.9900
C2 H2A 0.9900
C2 H2B 0.9900
C3 C4 1.394(11)
C3 H3A 0.9900
C3 H3B 0.9900
C4 H4A 0.9900
C4 H4B 0.9900
C5 H5A 0.9900
C5 H5B 0.9900
C6 C7 1.394(10)
C6 C11 1.398(9)
C7 C8 1.383(10)
C7 H7A 0.9500
C8 C9 1.377(11)
C8 H8A 0.9500
C9 C10 1.373(11)
C9 H9A 0.9500
C10 C11 1.390(10)
C10 H10A 0.9500
C11 H11A 0.9500
C12 C13 1.385(10)
C12 C17 1.396(9)
C13 C14 1.389(10)
C13 H13A 0.9500
C14 C15 1.374(11)
C14 H14A 0.9500
C15 C16 1.382(11)
C15 H15A 0.9500
C16 C17 1.396(9)
C16 H16A 0.9500
C17 H17A 0.9500
C18 C19 1.400(10)
C18 C23 1.404(9)
C19 C20 1.384(10)
C19 H19A 0.9500
C20 C21 1.384(12)
C20 H20A 0.9500
C21 C22 1.388(12)
C21 H21A 0.9500
C22 C23 1.388(10)
C22 H22A 0.9500
C23 H23A 0.9500
C24 C25 1.378(10)
C24 C29 1.404(10)
C25 C26 1.399(11)
C25 H25A 0.9500
C26 C27 1.377(12)
C26 H26A 0.9500
C27 C28 1.372(12)
C27 H27A 0.9500
C28 C29 1.395(10)
C28 H28A 0.9500
C29 H29A 0.9500
C30 H30A 0.9900
C30 H30B 0.9900
C31 C36 1.400(9)
C31 C32 1.387(10)
C32 C33 1.387(10)
C32 H32A 0.9500
C33 C34 1.378(11)
C33 H33A 0.9500
C34 C35 1.353(12)
C34 H34A 0.9500
C35 C36 1.372(11)
C35 H35A 0.9500
C36 H36A 0.9500
C37 C38 1.380(10)
C37 C42 1.402(9)
C38 C39 1.389(10)
C38 H38A 0.9500
C39 C40 1.388(10)
C39 H39A 0.9500
C40 C41 1.382(10)
C40 H40A 0.9500
C41 C42 1.395(10)
C41 H41A 0.9500
C42 H42A 0.9500
C43 C44 1.376(9)
C43 C48 1.404(9)
C44 C45 1.400(9)
C44 H44A 0.9500
C45 C46 1.379(10)
C45 H45A 0.9500
C46 C47 1.380(10)
C46 H46A 0.9500
C47 C48 1.390(10)
C47 H47A 0.9500
C48 H48A 0.9500
C49 C54 1.389(9)
C49 C50 1.400(9)
C50 C51 1.387(9)
C50 H50A 0.9500
C51 C52 1.366(11)
C51 H51A 0.9500
C52 C53 1.386(11)
C52 H52A 0.9500
C53 C54 1.398(10)
C53 H53A 0.9500
C54 H54A 0.9500
C1TA C6TA 1.367(13)
C1TA C2TA 1.374(14)
C1TA C7TA 1.522(12)
C2TA C3TA 1.391(14)
C2TA H2TA 0.9500
C3TA C4TA 1.358(16)
C3TA H3TA 0.9500
C4TA C5TA 1.378(15)
C4TA H4TA 0.9500
C5TA C6TA 1.383(13)
C5TA H5TA 0.9500
C6TA H6TA 0.9500
C7TA H7TA 0.9800
C7TA H7TB 0.9800
C7TA H7TC 0.9800
C1TB C2TB 1.36(2)
C1TB C6TB 1.41(2)
C1TB H1TA 0.9500
C2TB C3TB 1.34(2)
C2TB H2TB 0.9500
C3TB C4TB 1.354(18)
C3TB H3TB 0.9500
C4TB C5TB 1.305(18)
C4TB C7TC 1.44(3)
C4TB H4TB 0.9500
C5TB C6TB 1.368(17)
C5TB H5TB 0.9500
C6TB C7TB 1.35(2)
C6TB H6TB 0.9500
C7TB H7TD 0.9800
C7TB H7TE 0.9800
C7TB H7TF 0.9800
C7TC H7TG 0.9800
C7TC H7TH 0.9800
C7TC H7TI 0.9800
